data_7243026
loop_
_publ_author_name
'Yoshida, Masaki'
'Makino, Yusuke'
'Sasaki, Toshiyuki'
'Sakamoto, Shunichi'
'Takamizawa, Satoshi'
'Kobayashi, Atsushi'
'Kato, Masako'

_publ_section_title
;
 Elastic deformability and luminescence of crystals of polyhalogenated
 platinum(ii)--bipyridine complexes
;
_journal_issue 34
_journal_name_full CrystEngComm
_journal_page_first 5891
_journal_page_last 5898
_journal_paper_doi 10.1039/D1CE00459J
_journal_volume 23
_journal_year 2021
_chemical_formula_moiety 'C10 H6 Br2 Cl2 N2 Pt, 0.333(C H4 O)'
_chemical_formula_sum 'C10.33 H7.33 Br2 Cl2 N2 O0.33 Pt'
_chemical_formula_weight 590.66
_space_group_crystal_system triclinic
_space_group_IT_number 2
_space_group_name_Hall '-P 1'
_space_group_name_H-M_alt 'P -1'
_atom_sites_solution_hydrogens geom
_atom_sites_solution_primary dual
_audit_creation_date 2020-11-26
_audit_creation_method
;
Olex2 1.3
(compiled 2020.07.31 svn.rc2a77460 for OlexSys, GUI svn.r6145)
;
_audit_update_record
;
2021-03-28 deposited with the CCDC.	2021-06-07 downloaded from the CCDC.
;
_cell_angle_alpha 99.6290(10)
_cell_angle_beta 98.1860(10)
_cell_angle_gamma 94.7940(10)
_cell_formula_units_Z 6
_cell_length_a 7.45320(10)
_cell_length_b 12.7323(2)
_cell_length_c 22.1827(3)
_cell_measurement_reflns_used 10666
_cell_measurement_temperature 150
_cell_measurement_theta_max 76.5520
_cell_measurement_theta_min 3.5570
_cell_volume 2041.78(5)
_computing_cell_refinement 'CrysAlisPro 1.171.39.45h (Rigaku OD, 2018)'
_computing_data_collection 'CrysAlisPro 1.171.39.45h (Rigaku OD, 2018)'
_computing_data_reduction 'CrysAlisPro 1.171.39.45h (Rigaku OD, 2018)'
_computing_molecular_graphics 'Olex2 1.3 (Dolomanov et al., 2009)'
_computing_publication_material 'Olex2 1.3 (Dolomanov et al., 2009)'
_computing_structure_refinement 'SHELXL 2018/3 (Sheldrick, 2015)'
_computing_structure_solution 'SHELXT 2018/2 (Sheldrick, 2018)'
_diffrn_ambient_temperature 150
_diffrn_detector 'CCD plate'
_diffrn_detector_type HyPix
_diffrn_measured_fraction_theta_full 0.999
_diffrn_measured_fraction_theta_max 0.951
_diffrn_measurement_details
;
List of Runs (angles in degrees, time in seconds):

  # Type    Start    End  Width  t~exp~   \w     \q     \k     \f   Frames
#--------------------------------------------------------------------------
  1  \w    -90.00 -64.00   0.50    1.29    --  -46.37-151.00-106.00   52
  2  \w   -120.00 -94.00   0.50    5.22    --  -84.50-151.00-106.00   52
  3  \w   -134.00-107.00   0.50    5.22    --  -84.50-121.00  54.00   54
  4  \w    -76.00 -46.00   0.50    5.22    --  -84.50  19.00   0.00   60
  5  \w    -59.00 -10.00   0.50    5.22    --  -84.50  37.00   0.00   98
  6  \w    -88.00  -8.00   0.50    1.29    --  -46.37 121.00 136.00  160
  7  \w    -80.00 -55.00   0.50    1.29    --  -46.37 151.00 -62.00   50
  8  \w   -103.00 -78.00   0.50    5.22    --  -84.50 151.00 -62.00   50
  9  \w   -107.00 -82.00   0.50    5.22    --  -84.50 121.00 136.00   50
 10  \w    -29.00  62.00   0.50    1.29    --   46.37 -19.00 -30.00  182
 11  \w     89.00 116.00   0.50    1.29    --   46.37  77.00-150.00   54
 12  \w     58.00  89.00   0.50    1.29    --   46.37 151.00 -62.00   62
 13  \w     87.00 113.00   0.50    5.22    --  108.56 151.00 -62.00   52
 14  \w    143.00 176.00   0.50    5.22    --  108.56 125.00 -90.00   66
 15  \w     96.00 166.00   0.50    5.22    --  108.56  37.00  60.00  140
 16  \w    125.00 150.00   0.50    5.22    --  108.56 121.00 136.00   50
 17  \w     38.00  68.00   0.50    5.22    --  108.56 -37.00  90.00   60
 18  \w     38.00  68.00   0.50    5.22    --  108.56 -19.00  60.00   60
 19  \w     41.00  66.00   0.50    5.22    --  108.56 -57.00   0.00   50
 20  \w     83.00 118.00   0.50    5.22    --  108.56 -57.00   0.00   70
 21  \w     77.00 103.00   0.50    5.22    --  108.56 -99.00 -60.00   52
 22  \w     80.00 125.00   0.50    5.22    --  108.56-151.00-106.00   90
 23  \w     57.00 100.00   0.50    1.29    --   46.37-151.00-106.00   86
 24  \w     82.00 125.00   0.50    5.22    --  108.56 -57.00-150.00   86
 25  \w     43.00  90.00   0.50    5.22    --  108.56 -99.00 -90.00   94
 26  \w     35.00  68.00   0.50    5.22    --  108.56 -37.00 -60.00   66
 27  \w     38.00  66.00   0.50    5.22    --  108.56 -37.00   0.00   56
 28  \w     35.00  64.00   0.50    5.22    --  108.56 -37.00  60.00   58
 29  \w     44.00 122.00   0.50    5.22    --  108.56 -77.00   0.00  156
 30  \w     65.00 109.00   0.50    5.22    --  108.56-121.00  54.00   88
 31  \w     67.00  98.00   0.50    5.22    --  108.56 -99.00 120.00   62
 32  \w     38.00  76.00   0.50    5.22    --  108.56 -19.00  90.00   76
 33  \w     35.00  69.00   0.50    5.22    --  108.56 -37.00 150.00   68
 34  \w     39.00  70.00   0.50    5.22    --  108.56 -19.00 150.00   62
 35  \w     41.00  66.00   0.50    5.22    --  108.56 -37.00  30.00   50
 36  \w     36.00  61.00   0.50    5.22    --  108.56 -19.00   0.00   50
 37  \w     44.00  70.00   0.50    5.22    --  108.56 -19.00 -60.00   52
 38  \w     37.00  67.00   0.50    5.22    --  108.56 -57.00-150.00   60
 39  \w     46.00 107.00   0.50    5.22    --  108.56 -99.00-150.00  122
 40  \w     49.00  74.00   0.50    5.22    --  108.56 -19.00-150.00   50
 41  \w     39.00  68.00   0.50    5.22    --  108.56 -37.00-150.00   58
 42  \w     24.00  51.00   0.50    1.29    --   46.37  77.00-150.00   54
 43  \w     75.00 102.00   0.50    5.22    --  108.56 125.00 -90.00   54
 44  \w    -29.00  61.00   0.50    1.29    --   46.37 -19.00-120.00  180
 45  \w     36.00 112.00   0.50    5.22    --  108.56-125.00   0.00  152
 46  \w     27.00  54.00   0.50    1.29    --   46.37-121.00  54.00   54
;
_diffrn_measurement_device 'four-circle diffractometer'
_diffrn_measurement_device_type 'XtaLAB Synergy, Single source at home/near, HyPix'
_diffrn_measurement_method '\w scans'
_diffrn_orient_matrix_type 'CrysAlisPro convention (1999,Acta A55,543-557)'
_diffrn_orient_matrix_UB_11 -0.0361791000
_diffrn_orient_matrix_UB_12 -0.1180978000
_diffrn_orient_matrix_UB_13 0.0066553000
_diffrn_orient_matrix_UB_21 -0.0149523000
_diffrn_orient_matrix_UB_22 -0.0347976000
_diffrn_orient_matrix_UB_23 -0.0706311000
_diffrn_orient_matrix_UB_31 0.2064217000
_diffrn_orient_matrix_UB_32 -0.0093887000
_diffrn_orient_matrix_UB_33 0.0076086000
_diffrn_radiation_monochromator mirror
_diffrn_radiation_probe x-ray
_diffrn_radiation_type 'Cu K\a'
_diffrn_radiation_wavelength 1.54184
_diffrn_reflns_av_R_equivalents 0.0460
_diffrn_reflns_av_unetI/netI 0.0472
_diffrn_reflns_Laue_measured_fraction_full 0.999
_diffrn_reflns_Laue_measured_fraction_max 0.951
_diffrn_reflns_limit_h_max 9
_diffrn_reflns_limit_h_min -6
_diffrn_reflns_limit_k_max 16
_diffrn_reflns_limit_k_min -16
_diffrn_reflns_limit_l_max 27
_diffrn_reflns_limit_l_min -27
_diffrn_reflns_number 24010
_diffrn_reflns_point_group_measured_fraction_full 0.999
_diffrn_reflns_point_group_measured_fraction_max 0.951
_diffrn_reflns_theta_full 67.684
_diffrn_reflns_theta_max 77.849
_diffrn_reflns_theta_min 2.046
_diffrn_source 'micro-focus sealed X-ray tube'
_diffrn_source_type 'PhotonJet (Cu) X-ray Source'
_exptl_absorpt_coefficient_mu 29.639
_exptl_absorpt_correction_T_max 1.00000
_exptl_absorpt_correction_T_min 0.69064
_exptl_absorpt_correction_type multi-scan
_exptl_absorpt_process_details
;
CrysAlisPro 1.171.39.45h (Rigaku Oxford Diffraction, 2018)
Empirical absorption correction using spherical harmonics,
 implemented in SCALE3 ABSPACK scaling algorithm.
;
_exptl_crystal_colour 'clear light yellow'
_exptl_crystal_density_diffrn 2.882
_exptl_crystal_description needle
_exptl_crystal_F_000 1608
_exptl_crystal_size_max 0.4
_exptl_crystal_size_mid 0.3
_exptl_crystal_size_min 0.2
_refine_diff_density_max 1.458
_refine_diff_density_min -1.927
_refine_diff_density_rms 0.239
_refine_ls_extinction_method none
_refine_ls_goodness_of_fit_ref 1.097
_refine_ls_hydrogen_treatment constr
_refine_ls_matrix_type full
_refine_ls_number_parameters 480
_refine_ls_number_reflns 8301
_refine_ls_number_restraints 0
_refine_ls_restrained_S_all 1.097
_refine_ls_R_factor_all 0.0463
_refine_ls_R_factor_gt 0.0395
_refine_ls_shift/su_max 0.001
_refine_ls_shift/su_mean 0.000
_refine_ls_structure_factor_coef Fsqd
_refine_ls_weighting_details 'w=1/[\s^2^(Fo^2^)+(0.0482P)^2^+15.1791P] where P=(Fo^2^+2Fc^2^)/3'
_refine_ls_weighting_scheme calc
_refine_ls_wR_factor_gt 0.1032
_refine_ls_wR_factor_ref 0.1086
_reflns_Friedel_coverage 0.000
_reflns_number_gt 7265
_reflns_number_total 8301
_reflns_threshold_expression 'I > 2\s(I)'
_cod_data_source_file d1ce00459j3.cif
_cod_data_source_block 2-MeOH
_cod_depositor_comments 'Adding full bibliography for 7243022--7243026.cif.'
_cod_database_code 7243026
_shelx_shelxl_version_number 2018/3
_chemical_oxdiff_formula C10H6N2Br2Cl2Pt
_shelx_space_group_comment
;
The symmetry employed for this shelxl refinement is uniquely defined
by the following loop, which should always be used as a source of
symmetry information in preference to the above space-group names.
They are only intended as comments.
;
_reflns_odcompleteness_completeness 99.93
_reflns_odcompleteness_iscentric 1
_reflns_odcompleteness_theta 66.97
_olex2_refinement_description
;
1. Fixed Uiso
 At 1.2 times of:
  All C(H) groups
 At 1.5 times of:
  All C(H,H,H) groups, All O(H) groups
2.a Aromatic/amide H refined with riding coordinates:
 C1B(H1B), C1C(H1C), C7C(H7C), C4B(H4B), C1A(H1A), C4C(H4C), C10A(H10A),
 C9C(H9C), C7A(H7A), C2A(H2A), C10C(H10C), C2B(H2B), C9A(H9A), C10B(H10B),
 C7B(H7B), C2C(H2C), C4A(H4A), C9B(H9B)
2.b Idealised Me refined as rotating group:
 C11(H11A,H11B,H11C)
2.c Idealised tetrahedral OH refined as rotating group:
 O1(H1)
;
_olex2_submission_special_instructions 'No special instructions were received'
_oxdiff_exptl_absorpt_empirical_details
;
Empirical correction (ABSPACK) includes:
- Absorption correction using spherical harmonics
- Frame scaling
;
_oxdiff_exptl_absorpt_empirical_full_max 1.981
_oxdiff_exptl_absorpt_empirical_full_min 0.529

loop_
_space_group_symop_operation_xyz
'x, y, z'
'-x, -y, -z'

loop_
_atom_site_label
_atom_site_type_symbol
_atom_site_fract_x
_atom_site_fract_y
_atom_site_fract_z
_atom_site_U_iso_or_equiv
_atom_site_adp_type
_atom_site_occupancy
_atom_site_site_symmetry_order
_atom_site_calc_flag
_atom_site_refinement_flags_posn
_atom_site_refinement_flags_adp
_atom_site_refinement_flags_occupancy
_atom_site_disorder_assembly
_atom_site_disorder_group
Pt1A Pt 0.92149(4) 0.25902(3) 0.32884(2) 0.02287(9) Uani 1 1 d . . . . .
Pt1C Pt 0.76019(4) 0.60772(3) 1.00184(2) 0.02559(10) Uani 1 1 d . . . . .
Pt1B Pt 0.34834(4) 0.23063(3) 0.40043(2) 0.02340(9) Uani 1 1 d . . . . .
Br1B Br 0.31728(12) 0.35962(8) 0.49034(4) 0.0337(2) Uani 1 1 d . . . . .
Br1A Br 0.97180(14) 0.23564(8) 0.22243(5) 0.0385(2) Uani 1 1 d . . . . .
Br2A Br 0.97949(13) 0.45055(8) 0.33695(5) 0.0360(2) Uani 1 1 d . . . . .
Br1C Br 0.70791(14) 0.69106(9) 1.10287(5) 0.0435(2) Uani 1 1 d . . . . .
Br2B Br 0.26686(15) 0.09041(9) 0.45450(5) 0.0440(2) Uani 1 1 d . . . . .
Br2C Br 0.78212(15) 0.78221(8) 0.97269(6) 0.0467(3) Uani 1 1 d . . . . .
Cl1B Cl 0.6003(3) 0.55248(18) 0.22228(10) 0.0356(4) Uani 1 1 d . . . . .
Cl1A Cl 0.8069(3) -0.24113(18) 0.35654(12) 0.0419(5) Uani 1 1 d . . . . .
Cl2A Cl 0.6825(3) 0.2406(2) 0.59739(10) 0.0419(5) Uani 1 1 d . . . . .
Cl2C Cl 0.8791(4) 0.3203(2) 0.74352(11) 0.0454(6) Uani 1 1 d . . . . .
Cl1C Cl 0.6899(4) 0.1098(2) 1.03607(13) 0.0459(6) Uani 1 1 d . . . . .
Cl2B Cl 0.5267(3) -0.0650(2) 0.15216(13) 0.0485(6) Uani 1 1 d . . . . .
N2B N 0.3831(9) 0.1299(6) 0.3232(3) 0.0284(15) Uani 1 1 d . . . . .
N1B N 0.4283(8) 0.3386(6) 0.3496(3) 0.0238(14) Uani 1 1 d . . . . .
N2C N 0.8029(9) 0.5280(5) 0.9192(3) 0.0242(14) Uani 1 1 d . . . . .
N1C N 0.7408(9) 0.4557(6) 1.0191(3) 0.0246(14) Uani 1 1 d . . . . .
N1A N 0.8750(9) 0.0988(6) 0.3290(3) 0.0233(13) Uani 1 1 d . . . . .
N2A N 0.8583(8) 0.2666(6) 0.4150(3) 0.0251(14) Uani 1 1 d . . . . .
O1 O 0.9424(11) 0.1102(7) 0.8600(4) 0.056(2) Uani 1 1 d . . . . .
H1 H 1.032381 0.153654 0.873679 0.083 Uiso 1 1 calc R U . . .
C5B C 0.4583(10) 0.2959(6) 0.2923(4) 0.0239(16) Uani 1 1 d . . . . .
C5C C 0.7559(10) 0.3789(7) 0.9711(4) 0.0231(16) Uani 1 1 d . . . . .
C6C C 0.7900(11) 0.4191(7) 0.9141(4) 0.0250(16) Uani 1 1 d . . . . .
C6B C 0.4375(10) 0.1800(7) 0.2773(4) 0.0245(16) Uani 1 1 d . . . . .
C6A C 0.8149(11) 0.1680(7) 0.4298(4) 0.0268(17) Uani 1 1 d . . . . .
C1B C 0.4505(12) 0.4451(7) 0.3681(4) 0.0285(17) Uani 1 1 d . . . . .
H1B H 0.430764 0.473941 0.407724 0.034 Uiso 1 1 calc R U . . .
C5A C 0.8279(11) 0.0754(7) 0.3825(4) 0.0257(16) Uani 1 1 d . . . . .
C1C C 0.7139(12) 0.4259(8) 1.0729(4) 0.0319(19) Uani 1 1 d . . . . .
H1C H 0.703696 0.478378 1.106519 0.038 Uiso 1 1 calc R U . . .
C7C C 0.8128(11) 0.3523(7) 0.8607(4) 0.0268(17) Uani 1 1 d . . . . .
H7C H 0.801914 0.278218 0.857620 0.032 Uiso 1 1 calc R U . . .
C4B C 0.5085(12) 0.3612(7) 0.2514(4) 0.0299(18) Uani 1 1 d . . . . .
H4B H 0.526867 0.331282 0.211857 0.036 Uiso 1 1 calc R U . . .
C3B C 0.5303(11) 0.4701(7) 0.2705(4) 0.0291(18) Uani 1 1 d . . . . .
C1A C 0.8981(11) 0.0194(8) 0.2843(4) 0.0306(18) Uani 1 1 d . . . . .
H1A H 0.928623 0.036176 0.247516 0.037 Uiso 1 1 calc R U . . .
C4C C 0.7421(11) 0.2721(7) 0.9745(4) 0.0283(17) Uani 1 1 d . . . . .
H4C H 0.751570 0.220491 0.940459 0.034 Uiso 1 1 calc R U . . .
C10A C 0.8501(12) 0.3539(7) 0.4569(4) 0.0308(18) Uani 1 1 d . . . . .
H10A H 0.879600 0.420641 0.447005 0.037 Uiso 1 1 calc R U . . .
C9C C 0.8732(13) 0.5086(8) 0.8171(4) 0.0329(19) Uani 1 1 d . . . . .
H9C H 0.905718 0.540212 0.784712 0.039 Uiso 1 1 calc R U . . .
C3A C 0.8310(11) -0.1103(7) 0.3447(4) 0.0295(18) Uani 1 1 d . . . . .
C7A C 0.7601(12) 0.1571(8) 0.4861(4) 0.0299(18) Uani 1 1 d . . . . .
H7A H 0.728401 0.090188 0.495500 0.036 Uiso 1 1 calc R U . . .
C2A C 0.8785(12) -0.0864(8) 0.2905(4) 0.0323(19) Uani 1 1 d . . . . .
H2A H 0.896932 -0.140371 0.258875 0.039 Uiso 1 1 calc R U . . .
C10C C 0.8449(11) 0.5708(7) 0.8713(4) 0.0279(17) Uani 1 1 d . . . . .
H10C H 0.855538 0.644915 0.874659 0.033 Uiso 1 1 calc R U . . .
C8C C 0.8524(12) 0.4001(7) 0.8118(4) 0.0283(17) Uani 1 1 d . . . . .
C2B C 0.5019(12) 0.5131(7) 0.3298(4) 0.0317(18) Uani 1 1 d . . . . .
H2B H 0.517448 0.586859 0.343417 0.038 Uiso 1 1 calc R U . . .
C9A C 0.8007(11) 0.3503(8) 0.5135(4) 0.0324(19) Uani 1 1 d . . . . .
H9A H 0.798057 0.412956 0.541592 0.039 Uiso 1 1 calc R U . . .
C10B C 0.3651(13) 0.0227(8) 0.3141(5) 0.038(2) Uani 1 1 d . . . . .
H10B H 0.325572 -0.011246 0.344576 0.045 Uiso 1 1 calc R U . . .
C7B C 0.4812(11) 0.1197(7) 0.2239(4) 0.0315(19) Uani 1 1 d . . . . .
H7B H 0.522665 0.153791 0.193729 0.038 Uiso 1 1 calc R U . . .
C2C C 0.7011(12) 0.3200(8) 1.0796(4) 0.034(2) Uani 1 1 d . . . . .
H2C H 0.684329 0.301430 1.117407 0.040 Uiso 1 1 calc R U . . .
C3C C 0.7134(11) 0.2432(8) 1.0304(4) 0.0297(18) Uani 1 1 d . . . . .
C4A C 0.8025(11) -0.0300(8) 0.3912(4) 0.0312(18) Uani 1 1 d . . . . .
H4A H 0.767053 -0.045918 0.427482 0.037 Uiso 1 1 calc R U . . .
C9B C 0.4032(13) -0.0395(7) 0.2611(5) 0.037(2) Uani 1 1 d . . . . .
H9B H 0.388898 -0.113890 0.255899 0.044 Uiso 1 1 calc R U . . .
C8B C 0.4627(12) 0.0112(8) 0.2162(5) 0.036(2) Uani 1 1 d . . . . .
C8A C 0.7550(11) 0.2522(8) 0.5279(4) 0.0290(18) Uani 1 1 d . . . . .
C11 C 0.9525(18) 0.0206(10) 0.8901(6) 0.061(3) Uani 1 1 d . . . . .
H11A H 0.836976 -0.022851 0.880654 0.092 Uiso 1 1 calc R U . . .
H11B H 0.982075 0.045057 0.934081 0.092 Uiso 1 1 calc R U . . .
H11C H 1.045168 -0.020927 0.876107 0.092 Uiso 1 1 calc R U . . .

loop_
_atom_site_aniso_label
_atom_site_aniso_U_11
_atom_site_aniso_U_22
_atom_site_aniso_U_33
_atom_site_aniso_U_23
_atom_site_aniso_U_13
_atom_site_aniso_U_12
Pt1A 0.02197(16) 0.02501(18) 0.02185(17) 0.00463(13) 0.00342(12) 0.00313(12)
Pt1C 0.02076(17) 0.02378(17) 0.03031(19) -0.00072(13) 0.00337(13) 0.00396(12)
Pt1B 0.02096(16) 0.02405(17) 0.02534(18) 0.00530(13) 0.00278(12) 0.00328(12)
Br1B 0.0349(5) 0.0370(5) 0.0297(5) 0.0045(4) 0.0072(4) 0.0060(4)
Br1A 0.0480(5) 0.0391(5) 0.0303(5) 0.0095(4) 0.0095(4) 0.0034(4)
Br2A 0.0369(5) 0.0330(5) 0.0384(5) 0.0088(4) 0.0051(4) 0.0030(4)
Br1C 0.0417(5) 0.0415(6) 0.0440(6) -0.0068(4) 0.0111(4) 0.0067(4)
Br2B 0.0493(6) 0.0416(6) 0.0437(6) 0.0189(5) 0.0055(4) 0.0022(4)
Br2C 0.0468(6) 0.0284(5) 0.0652(7) 0.0053(5) 0.0131(5) 0.0058(4)
Cl1B 0.0416(11) 0.0342(11) 0.0336(11) 0.0099(9) 0.0122(9) 0.0014(9)
Cl1A 0.0565(14) 0.0249(10) 0.0467(13) 0.0036(9) 0.0218(11) -0.0001(9)
Cl2A 0.0560(14) 0.0497(14) 0.0241(10) 0.0051(9) 0.0156(9) 0.0169(11)
Cl2C 0.0718(16) 0.0408(13) 0.0266(11) 0.0039(9) 0.0181(10) 0.0103(11)
Cl1C 0.0564(14) 0.0361(12) 0.0521(14) 0.0240(11) 0.0110(11) 0.0083(10)
Cl2B 0.0466(13) 0.0388(13) 0.0519(15) -0.0181(11) 0.0108(11) 0.0057(10)
N2B 0.022(3) 0.028(4) 0.033(4) 0.004(3) 0.000(3) 0.004(3)
N1B 0.015(3) 0.030(4) 0.027(3) 0.005(3) 0.004(2) 0.005(2)
N2C 0.024(3) 0.020(3) 0.026(3) 0.001(3) 0.000(3) 0.003(2)
N1C 0.020(3) 0.029(4) 0.026(3) 0.007(3) 0.005(3) 0.003(3)
N1A 0.024(3) 0.026(3) 0.019(3) 0.005(3) 0.000(2) 0.003(3)
N2A 0.016(3) 0.030(4) 0.029(4) 0.003(3) 0.005(3) 0.003(3)
O1 0.049(4) 0.042(4) 0.069(6) 0.008(4) -0.012(4) 0.006(3)
C5B 0.024(4) 0.021(4) 0.024(4) -0.002(3) 0.003(3) 0.002(3)
C5C 0.018(3) 0.027(4) 0.023(4) 0.002(3) 0.000(3) 0.000(3)
C6C 0.026(4) 0.028(4) 0.023(4) 0.008(3) 0.005(3) 0.003(3)
C6B 0.019(4) 0.024(4) 0.030(4) 0.005(3) -0.001(3) 0.002(3)
C6A 0.030(4) 0.025(4) 0.025(4) 0.003(3) 0.003(3) 0.004(3)
C1B 0.037(4) 0.020(4) 0.028(4) -0.001(3) 0.009(3) 0.004(3)
C5A 0.030(4) 0.026(4) 0.021(4) 0.000(3) 0.009(3) 0.002(3)
C1C 0.034(4) 0.036(5) 0.025(4) 0.000(4) 0.010(3) 0.002(4)
C7C 0.029(4) 0.021(4) 0.030(4) 0.007(3) 0.003(3) 0.003(3)
C4B 0.034(4) 0.032(5) 0.022(4) 0.003(3) -0.004(3) 0.009(3)
C3B 0.024(4) 0.033(5) 0.034(5) 0.014(4) 0.007(3) 0.001(3)
C1A 0.027(4) 0.037(5) 0.030(4) 0.011(4) 0.008(3) 0.000(3)
C4C 0.027(4) 0.029(4) 0.028(4) 0.006(3) 0.001(3) 0.004(3)
C10A 0.037(5) 0.028(4) 0.025(4) 0.000(3) 0.005(3) 0.002(3)
C9C 0.040(5) 0.035(5) 0.024(4) 0.011(4) 0.001(3) 0.000(4)
C3A 0.027(4) 0.029(4) 0.030(4) 0.000(3) 0.005(3) 0.002(3)
C7A 0.033(4) 0.034(5) 0.025(4) 0.009(4) 0.003(3) 0.008(4)
C2A 0.036(5) 0.034(5) 0.028(4) 0.001(4) 0.008(4) 0.013(4)
C10C 0.032(4) 0.026(4) 0.026(4) 0.011(3) -0.002(3) 0.000(3)
C8C 0.033(4) 0.028(4) 0.021(4) 0.001(3) -0.003(3) 0.005(3)
C2B 0.037(5) 0.023(4) 0.035(5) -0.001(4) 0.016(4) 0.002(3)
C9A 0.025(4) 0.039(5) 0.026(4) -0.009(4) -0.003(3) 0.002(3)
C10B 0.035(5) 0.025(5) 0.052(6) 0.005(4) 0.005(4) 0.004(4)
C7B 0.023(4) 0.031(5) 0.035(5) -0.006(4) 0.001(3) 0.003(3)
C2C 0.029(4) 0.051(6) 0.026(4) 0.021(4) 0.004(3) 0.009(4)
C3C 0.022(4) 0.040(5) 0.034(5) 0.021(4) 0.007(3) 0.009(3)
C4A 0.026(4) 0.040(5) 0.027(4) 0.004(4) 0.005(3) -0.003(3)
C9B 0.042(5) 0.019(4) 0.046(6) -0.004(4) 0.005(4) 0.007(3)
C8B 0.029(4) 0.029(5) 0.043(5) -0.011(4) 0.004(4) 0.003(3)
C8A 0.027(4) 0.039(5) 0.020(4) -0.002(3) 0.002(3) 0.011(3)
C11 0.067(8) 0.048(7) 0.061(8) -0.001(6) -0.014(6) 0.029(6)

loop_
_atom_type_symbol
_atom_type_description
_atom_type_scat_dispersion_real
_atom_type_scat_dispersion_imag
_atom_type_scat_source
C C 0.0181 0.0091 'International Tables Vol C Tables 4.2.6.8 and 6.1.1.4'
H H 0.0000 0.0000 'International Tables Vol C Tables 4.2.6.8 and 6.1.1.4'
Br Br -0.6763 1.2805 'International Tables Vol C Tables 4.2.6.8 and 6.1.1.4'
Cl Cl 0.3639 0.7018 'International Tables Vol C Tables 4.2.6.8 and 6.1.1.4'
N N 0.0311 0.0180 'International Tables Vol C Tables 4.2.6.8 and 6.1.1.4'
O O 0.0492 0.0322 'International Tables Vol C Tables 4.2.6.8 and 6.1.1.4'
Pt Pt -4.5932 6.9264 'International Tables Vol C Tables 4.2.6.8 and 6.1.1.4'

loop_
_geom_angle_atom_site_label_1
_geom_angle_atom_site_label_2
_geom_angle_atom_site_label_3
_geom_angle
_geom_angle_site_symmetry_1
_geom_angle_site_symmetry_3
_geom_angle_publ_flag
Br2A Pt1A Br1A 89.47(4) . . ?
N1A Pt1A Br1A 94.61(19) . . ?
N1A Pt1A Br2A 175.75(19) . . ?
N2A Pt1A Br1A 174.2(2) . . ?
N2A Pt1A Br2A 94.9(2) . . ?
N2A Pt1A N1A 81.1(3) . . ?
Br1C Pt1C Br2C 89.05(4) . . ?
N2C Pt1C Br1C 176.0(2) . . ?
N2C Pt1C Br2C 94.9(2) . . ?
N2C Pt1C N1C 80.6(3) . . ?
N1C Pt1C Br1C 95.4(2) . . ?
N1C Pt1C Br2C 175.4(2) . . ?
Br2B Pt1B Br1B 88.74(4) . . ?
N2B Pt1B Br1B 176.4(2) . . ?
N2B Pt1B Br2B 94.7(2) . . ?
N1B Pt1B Br1B 96.4(2) . . ?
N1B Pt1B Br2B 174.53(19) . . ?
N1B Pt1B N2B 80.2(3) . . ?
C6B N2B Pt1B 114.7(6) . . ?
C10B N2B Pt1B 126.7(7) . . ?
C10B N2B C6B 118.6(8) . . ?
C5B N1B Pt1B 115.0(6) . . ?
C1B N1B Pt1B 125.3(6) . . ?
C1B N1B C5B 119.7(7) . . ?
C6C N2C Pt1C 114.5(6) . . ?
C10C N2C Pt1C 126.9(6) . . ?
C10C N2C C6C 118.5(7) . . ?
C5C N1C Pt1C 115.2(6) . . ?
C5C N1C C1C 118.3(8) . . ?
C1C N1C Pt1C 126.5(6) . . ?
C5A N1A Pt1A 114.0(5) . . ?
C1A N1A Pt1A 126.3(6) . . ?
C1A N1A C5A 119.5(7) . . ?
C6A N2A Pt1A 113.7(6) . . ?
C10A N2A Pt1A 128.1(6) . . ?
C10A N2A C6A 118.2(7) . . ?
C11 O1 H1 109.5 . . ?
N1B C5B C6B 115.7(7) . . ?
N1B C5B C4B 121.1(8) . . ?
C4B C5B C6B 123.2(8) . . ?
N1C C5C C6C 114.6(7) . . ?
N1C C5C C4C 122.6(8) . . ?
C4C C5C C6C 122.7(8) . . ?
N2C C6C C5C 114.9(7) . . ?
N2C C6C C7C 122.2(8) . . ?
C7C C6C C5C 122.8(8) . . ?
N2B C6B C5B 114.4(7) . . ?
N2B C6B C7B 120.3(8) . . ?
C7B C6B C5B 125.1(8) . . ?
N2A C6A C5A 115.9(7) . . ?
N2A C6A C7A 122.0(8) . . ?
C7A C6A C5A 122.1(8) . . ?
N1B C1B H1B 119.3 . . ?
N1B C1B C2B 121.4(8) . . ?
C2B C1B H1B 119.3 . . ?
N1A C5A C6A 115.3(8) . . ?
N1A C5A C4A 121.0(8) . . ?
C4A C5A C6A 123.7(8) . . ?
N1C C1C H1C 119.1 . . ?
N1C C1C C2C 121.9(8) . . ?
C2C C1C H1C 119.1 . . ?
C6C C7C H7C 121.4 . . ?
C6C C7C C8C 117.2(8) . . ?
C8C C7C H7C 121.4 . . ?
C5B C4B H4B 120.6 . . ?
C3B C4B C5B 118.9(8) . . ?
C3B C4B H4B 120.6 . . ?
C4B C3B Cl1B 120.0(7) . . ?
C4B C3B C2B 119.5(8) . . ?
C2B C3B Cl1B 120.5(7) . . ?
N1A C1A H1A 118.8 . . ?
N1A C1A C2A 122.4(8) . . ?
C2A C1A H1A 118.8 . . ?
C5C C4C H4C 121.0 . . ?
C5C C4C C3C 118.1(8) . . ?
C3C C4C H4C 121.0 . . ?
N2A C10A H10A 118.2 . . ?
N2A C10A C9A 123.5(9) . . ?
C9A C10A H10A 118.2 . . ?
C10C C9C H9C 120.7 . . ?
C8C C9C H9C 120.7 . . ?
C8C C9C C10C 118.6(8) . . ?
C2A C3A Cl1A 121.0(7) . . ?
C2A C3A C4A 120.6(9) . . ?
C4A C3A Cl1A 118.4(7) . . ?
C6A C7A H7A 121.7 . . ?
C6A C7A C8A 116.6(8) . . ?
C8A C7A H7A 121.7 . . ?
C1A C2A C3A 118.2(8) . . ?
C1A C2A H2A 120.9 . . ?
C3A C2A H2A 120.9 . . ?
N2C C10C C9C 122.1(8) . . ?
N2C C10C H10C 118.9 . . ?
C9C C10C H10C 118.9 . . ?
C7C C8C Cl2C 119.2(7) . . ?
C9C C8C Cl2C 119.6(7) . . ?
C9C C8C C7C 121.2(8) . . ?
C1B C2B C3B 119.3(8) . . ?
C1B C2B H2B 120.3 . . ?
C3B C2B H2B 120.3 . . ?
C10A C9A H9A 120.8 . . ?
C10A C9A C8A 118.4(8) . . ?
C8A C9A H9A 120.8 . . ?
N2B C10B H10B 118.7 . . ?
N2B C10B C9B 122.5(10) . . ?
C9B C10B H10B 118.7 . . ?
C6B C7B H7B 120.2 . . ?
C8B C7B C6B 119.7(9) . . ?
C8B C7B H7B 120.2 . . ?
C1C C2C H2C 120.4 . . ?
C3C C2C C1C 119.1(8) . . ?
C3C C2C H2C 120.4 . . ?
C4C C3C Cl1C 119.5(7) . . ?
C2C C3C Cl1C 120.6(7) . . ?
C2C C3C C4C 119.9(9) . . ?
C5A C4A H4A 120.8 . . ?
C3A C4A C5A 118.3(8) . . ?
C3A C4A H4A 120.8 . . ?
C10B C9B H9B 120.7 . . ?
C8B C9B C10B 118.5(9) . . ?
C8B C9B H9B 120.7 . . ?
C7B C8B Cl2B 120.5(8) . . ?
C7B C8B C9B 120.3(9) . . ?
C9B C8B Cl2B 119.1(7) . . ?
C7A C8A Cl2A 117.4(7) . . ?
C9A C8A Cl2A 121.3(7) . . ?
C9A C8A C7A 121.3(8) . . ?
O1 C11 H11A 109.5 . . ?
O1 C11 H11B 109.5 . . ?
O1 C11 H11C 109.5 . . ?
H11A C11 H11B 109.5 . . ?
H11A C11 H11C 109.5 . . ?
H11B C11 H11C 109.5 . . ?

loop_
_geom_bond_atom_site_label_1
_geom_bond_atom_site_label_2
_geom_bond_distance
_geom_bond_site_symmetry_2
_geom_bond_publ_flag
Pt1A Br1A 2.4161(10) . ?
Pt1A Br2A 2.4127(10) . ?
Pt1A N1A 2.042(7) . ?
Pt1A N2A 2.022(7) . ?
Pt1C Br1C 2.4130(11) . ?
Pt1C Br2C 2.4147(12) . ?
Pt1C N2C 2.023(7) . ?
Pt1C N1C 2.033(7) . ?
Pt1B Br1B 2.4142(10) . ?
Pt1B Br2B 2.3951(11) . ?
Pt1B N2B 2.023(7) . ?
Pt1B N1B 2.022(7) . ?
Cl1B C3B 1.721(9) . ?
Cl1A C3A 1.728(9) . ?
Cl2A C8A 1.728(9) . ?
Cl2C C8C 1.723(9) . ?
Cl1C C3C 1.720(9) . ?
Cl2B C8B 1.731(9) . ?
N2B C6B 1.379(11) . ?
N2B C10B 1.339(12) . ?
N1B C5B 1.353(10) . ?
N1B C1B 1.339(11) . ?
N2C C6C 1.365(11) . ?
N2C C10C 1.336(11) . ?
N1C C5C 1.345(11) . ?
N1C C1C 1.347(11) . ?
N1A C5A 1.356(11) . ?
N1A C1A 1.333(12) . ?
N2A C6A 1.373(11) . ?
N2A C10A 1.336(11) . ?
O1 H1 0.8200 . ?
O1 C11 1.417(15) . ?
C5B C6B 1.448(11) . ?
C5B C4B 1.397(13) . ?
C5C C6C 1.487(11) . ?
C5C C4C 1.370(12) . ?
C6C C7C 1.379(12) . ?
C6B C7B 1.394(12) . ?
C6A C5A 1.461(11) . ?
C6A C7A 1.394(12) . ?
C1B H1B 0.9300 . ?
C1B C2B 1.380(13) . ?
C5A C4A 1.388(13) . ?
C1C H1C 0.9300 . ?
C1C C2C 1.378(14) . ?
C7C H7C 0.9300 . ?
C7C C8C 1.384(12) . ?
C4B H4B 0.9300 . ?
C4B C3B 1.369(13) . ?
C3B C2B 1.388(13) . ?
C1A H1A 0.9300 . ?
C1A C2A 1.375(13) . ?
C4C H4C 0.9300 . ?
C4C C3C 1.390(12) . ?
C10A H10A 0.9300 . ?
C10A C9A 1.364(13) . ?
C9C H9C 0.9300 . ?
C9C C10C 1.378(13) . ?
C9C C8C 1.361(13) . ?
C3A C2A 1.375(13) . ?
C3A C4A 1.379(13) . ?
C7A H7A 0.9300 . ?
C7A C8A 1.404(12) . ?
C2A H2A 0.9300 . ?
C10C H10C 0.9300 . ?
C2B H2B 0.9300 . ?
C9A H9A 0.9300 . ?
C9A C8A 1.368(14) . ?
C10B H10B 0.9300 . ?
C10B C9B 1.381(14) . ?
C7B H7B 0.9300 . ?
C7B C8B 1.357(13) . ?
C2C H2C 0.9300 . ?
C2C C3C 1.359(14) . ?
C4A H4A 0.9300 . ?
C9B H9B 0.9300 . ?
C9B C8B 1.379(15) . ?
C11 H11A 0.9600 . ?
C11 H11B 0.9600 . ?
C11 H11C 0.9600 . ?

loop_
_geom_torsion_atom_site_label_1
_geom_torsion_atom_site_label_2
_geom_torsion_atom_site_label_3
_geom_torsion_atom_site_label_4
_geom_torsion
_geom_torsion_site_symmetry_1
_geom_torsion_site_symmetry_2
_geom_torsion_site_symmetry_3
_geom_torsion_site_symmetry_4
_geom_torsion_publ_flag
Pt1A N1A C5A C6A 1.3(9) . . . . ?
Pt1A N1A C5A C4A -176.1(6) . . . . ?
Pt1A N1A C1A C2A 174.3(6) . . . . ?
Pt1A N2A C6A C5A 2.2(9) . . . . ?
Pt1A N2A C6A C7A -177.2(6) . . . . ?
Pt1A N2A C10A C9A 178.0(6) . . . . ?
Pt1C N2C C6C C5C -2.8(9) . . . . ?
Pt1C N2C C6C C7C 179.1(6) . . . . ?
Pt1C N2C C10C C9C 179.3(6) . . . . ?
Pt1C N1C C5C C6C 1.8(8) . . . . ?
Pt1C N1C C5C C4C -178.6(6) . . . . ?
Pt1C N1C C1C C2C 179.4(6) . . . . ?
Pt1B N2B C6B C5B -0.6(8) . . . . ?
Pt1B N2B C6B C7B 174.5(6) . . . . ?
Pt1B N2B C10B C9B -175.7(7) . . . . ?
Pt1B N1B C5B C6B -2.9(9) . . . . ?
Pt1B N1B C5B C4B 178.0(6) . . . . ?
Pt1B N1B C1B C2B -178.6(6) . . . . ?
Cl1B C3B C2B C1B -178.3(7) . . . . ?
Cl1A C3A C2A C1A -179.0(7) . . . . ?
Cl1A C3A C4A C5A 177.8(6) . . . . ?
N2B C6B C7B C8B 2.6(12) . . . . ?
N2B C10B C9B C8B 0.3(14) . . . . ?
N1B C5B C6B N2B 2.3(10) . . . . ?
N1B C5B C6B C7B -172.6(7) . . . . ?
N1B C5B C4B C3B 1.1(12) . . . . ?
N1B C1B C2B C3B 0.4(13) . . . . ?
N2C C6C C7C C8C 0.9(12) . . . . ?
N1C C5C C6C N2C 0.7(10) . . . . ?
N1C C5C C6C C7C 178.7(7) . . . . ?
N1C C5C C4C C3C -0.8(12) . . . . ?
N1C C1C C2C C3C -0.9(13) . . . . ?
N1A C5A C4A C3A 1.7(12) . . . . ?
N1A C1A C2A C3A 0.9(13) . . . . ?
N2A C6A C5A N1A -2.3(11) . . . . ?
N2A C6A C5A C4A 175.0(8) . . . . ?
N2A C6A C7A C8A -1.3(12) . . . . ?
N2A C10A C9A C8A -0.8(13) . . . . ?
C5B N1B C1B C2B 0.6(12) . . . . ?
C5B C6B C7B C8B 177.3(8) . . . . ?
C5B C4B C3B Cl1B 177.6(6) . . . . ?
C5B C4B C3B C2B -0.1(12) . . . . ?
C5C N1C C1C C2C -0.2(12) . . . . ?
C5C C6C C7C C8C -177.0(7) . . . . ?
C5C C4C C3C Cl1C 178.5(6) . . . . ?
C5C C4C C3C C2C -0.4(12) . . . . ?
C6C N2C C10C C9C 0.9(12) . . . . ?
C6C C5C C4C C3C 178.8(7) . . . . ?
C6C C7C C8C Cl2C -179.1(6) . . . . ?
C6C C7C C8C C9C 1.8(13) . . . . ?
C6B N2B C10B C9B 1.5(13) . . . . ?
C6B C5B C4B C3B -178.0(7) . . . . ?
C6B C7B C8B Cl2B -176.8(6) . . . . ?
C6B C7B C8B C9B -0.7(13) . . . . ?
C6A N2A C10A C9A -0.1(13) . . . . ?
C6A C5A C4A C3A -175.5(8) . . . . ?
C6A C7A C8A Cl2A 178.6(6) . . . . ?
C6A C7A C8A C9A 0.4(12) . . . . ?
C1B N1B C5B C6B 177.8(7) . . . . ?
C1B N1B C5B C4B -1.4(11) . . . . ?
C5A N1A C1A C2A -1.0(12) . . . . ?
C5A C6A C7A C8A 179.3(7) . . . . ?
C1C N1C C5C C6C -178.5(7) . . . . ?
C1C N1C C5C C4C 1.1(11) . . . . ?
C1C C2C C3C Cl1C -177.7(7) . . . . ?
C1C C2C C3C C4C 1.3(13) . . . . ?
C4B C5B C6B N2B -178.6(7) . . . . ?
C4B C5B C6B C7B 6.5(13) . . . . ?
C4B C3B C2B C1B -0.6(13) . . . . ?
C1A N1A C5A C6A 177.0(7) . . . . ?
C1A N1A C5A C4A -0.4(12) . . . . ?
C4C C5C C6C N2C -179.0(7) . . . . ?
C4C C5C C6C C7C -0.9(12) . . . . ?
C10A N2A C6A C5A -179.4(7) . . . . ?
C10A N2A C6A C7A 1.2(12) . . . . ?
C10A C9A C8A Cl2A -177.5(7) . . . . ?
C10A C9A C8A C7A 0.6(13) . . . . ?
C7A C6A C5A N1A 177.1(8) . . . . ?
C7A C6A C5A C4A -5.6(13) . . . . ?
C2A C3A C4A C5A -1.8(13) . . . . ?
C10C N2C C6C C5C 175.8(7) . . . . ?
C10C N2C C6C C7C -2.3(12) . . . . ?
C10C C9C C8C Cl2C 177.8(7) . . . . ?
C10C C9C C8C C7C -3.2(13) . . . . ?
C8C C9C C10C N2C 1.8(13) . . . . ?
C10B N2B C6B C5B -178.2(7) . . . . ?
C10B N2B C6B C7B -3.0(11) . . . . ?
C10B C9B C8B Cl2B 175.4(7) . . . . ?
C10B C9B C8B C7B -0.8(14) . . . . ?
C4A C3A C2A C1A 0.5(13) . . . . ?
